data_4107482
loop_
_publ_author_name
'Ismael Nieto'
'Feizhi Ding'
'Ranko P. Bontchev'
'Haobin Wang'
'Jeremy M. Smith'

_publ_section_title
;
 Thermodynamics of Hydrogen Atom Transfer to a High-Valent Iron Imido
 Complex
;
_journal_name_full 'Journal of the American Chemical Society'
_journal_page_first 2716
_journal_page_last 2717
_journal_paper_doi 10.1021/ja0776834
_journal_volume 130
_journal_year 2008
_chemical_formula_sum 'C37.33 H46 B0.67 Fe0.67 N4.67 O0.67'
_chemical_formula_weight 615.23
_chemical_name_systematic
;
 1-Adamantyl-phenyltris(1-mesitylimidazol-2-ylidene)boratoiron(ii)
;
_space_group_IT_number 2
_symmetry_cell_setting triclinic
_symmetry_space_group_name_Hall '-P 1'
_symmetry_space_group_name_H-M 'P -1'
_atom_sites_solution_hydrogens geom
_atom_sites_solution_primary direct
_atom_sites_solution_secondary difmap
_audit_creation_method SHELXL-97
_cell_angle_alpha 67.839(2)
_cell_angle_beta 83.695(2)
_cell_angle_gamma 74.140(2)
_cell_formula_units_Z 3
_cell_length_a 12.8658(5)
_cell_length_b 14.1680(5)
_cell_length_c 17.1575(6)
_cell_measurement_reflns_used 7979
_cell_measurement_temperature 293(2)
_cell_measurement_theta_max 64.36
_cell_measurement_theta_min 4.96
_cell_volume 2786.14(18)
_computing_cell_refinement 'Bruker SMART'
_computing_data_collection 'Bruker SMART'
_computing_data_reduction 'Bruker SAINT'
_computing_structure_refinement 'SHELXL-97 (Sheldrick, 1997)'
_computing_structure_solution 'SHELXS-97 (Sheldrick, 1990)'
_diffrn_ambient_temperature 293(2)
_diffrn_measured_fraction_theta_full 0.998
_diffrn_measured_fraction_theta_max 0.998
_diffrn_measurement_device_type 'CCD area detector'
_diffrn_measurement_method 'phi and omega scans'
_diffrn_radiation_monochromator graphite
_diffrn_radiation_source 'fine-focus sealed tube'
_diffrn_radiation_type MoK\a
_diffrn_radiation_wavelength 0.71073
_diffrn_reflns_av_R_equivalents 0.0230
_diffrn_reflns_av_sigmaI/netI 0.0184
_diffrn_reflns_limit_h_max 13
_diffrn_reflns_limit_h_min -13
_diffrn_reflns_limit_k_max 14
_diffrn_reflns_limit_k_min -14
_diffrn_reflns_limit_l_max 18
_diffrn_reflns_limit_l_min -18
_diffrn_reflns_number 31007
_diffrn_reflns_theta_full 22.00
_diffrn_reflns_theta_max 22.00
_diffrn_reflns_theta_min 1.60
_diffrn_standards_decay_% 0.0
_exptl_absorpt_coefficient_mu 0.313
_exptl_absorpt_correction_T_max 293
_exptl_absorpt_correction_T_min 293
_exptl_absorpt_correction_type empirical
_exptl_crystal_colour red
_exptl_crystal_density_diffrn 1.100
_exptl_crystal_description plate
_exptl_crystal_F_000 986
_exptl_crystal_size_max 0.40
_exptl_crystal_size_mid 0.40
_exptl_crystal_size_min 0.07
_refine_diff_density_max 1.113
_refine_diff_density_min -0.470
_refine_diff_density_rms 0.165
_refine_ls_extinction_coef 0.016(2)
_refine_ls_extinction_expression Fc^*^=kFc[1+0.001xFc^2^\l^3^/sin(2\q)]^-1/4^
_refine_ls_extinction_method SHELXL
_refine_ls_goodness_of_fit_ref 1.151
_refine_ls_hydrogen_treatment constr
_refine_ls_matrix_type full
_refine_ls_number_parameters 641
_refine_ls_number_reflns 6825
_refine_ls_number_restraints 0
_refine_ls_restrained_S_all 1.151
_refine_ls_R_factor_all 0.0756
_refine_ls_R_factor_gt 0.0656
_refine_ls_shift/su_max 0.000
_refine_ls_shift/su_mean 0.000
_refine_ls_structure_factor_coef Fsqd
_refine_ls_weighting_details 'calc w=1/[\s^2^(Fo^2^)+(0.1500P)^2^+2.8801P] where P=(Fo^2^+2Fc^2^)/3'
_refine_ls_weighting_scheme calc
_refine_ls_wR_factor_gt 0.2147
_refine_ls_wR_factor_ref 0.2300
_reflns_number_gt 5977
_reflns_number_total 6825
_reflns_threshold_expression >2sigma(I)
_cod_data_source_file ja0776834-file003.cif
_cod_data_source_block LMesFeNAd
_cod_database_code 4107482

loop_
_symmetry_equiv_pos_as_xyz
'x, y, z'
'-x, -y, -z'

loop_
_atom_site_label
_atom_site_type_symbol
_atom_site_fract_x
_atom_site_fract_y
_atom_site_fract_z
_atom_site_U_iso_or_equiv
_atom_site_adp_type
_atom_site_occupancy
_atom_site_symmetry_multiplicity
_atom_site_calc_flag
_atom_site_refinement_flags
Fe1 Fe 0.30898(4) 0.18170(4) 0.24308(3) 0.0317(3) Uani 1 1 d .
B1 B 0.4864(4) 0.2937(4) 0.2439(3) 0.0342(11) Uani 1 1 d .
N101 N 0.5275(3) 0.1709(3) 0.2757(2) 0.0339(8) Uani 1 1 d .
N102 N 0.5142(3) 0.0106(3) 0.3100(2) 0.0403(9) Uani 1 1 d .
C101 C 0.4570(3) 0.1139(3) 0.2783(3) 0.0354(10) Uani 1 1 d .
C102 C 0.6258(3) 0.1038(3) 0.3076(3) 0.0419(11) Uani 1 1 d .
H102 H 0.6866 0.1238 0.3139 0.050 Uiso 1 1 calc R
C103 C 0.6184(4) 0.0056(4) 0.3278(3) 0.0472(12) Uani 1 1 d .
H103 H 0.6732 -0.0554 0.3499 0.057 Uiso 1 1 calc R
C104 C 0.4743(3) -0.0796(3) 0.3246(3) 0.0412(11) Uani 1 1 d .
C105 C 0.4583(4) -0.1441(3) 0.4073(3) 0.0475(12) Uani 1 1 d .
C106 C 0.4257(4) -0.2336(4) 0.4191(4) 0.0582(14) Uani 1 1 d .
H106 H 0.4153 -0.2780 0.4737 0.070 Uiso 1 1 calc R
C107 C 0.4081(4) -0.2595(4) 0.3529(5) 0.0672(16) Uani 1 1 d .
C108 C 0.4238(4) -0.1944(4) 0.2723(4) 0.0625(14) Uani 1 1 d .
H108 H 0.4119 -0.2115 0.2273 0.075 Uiso 1 1 calc R
C109 C 0.4574(4) -0.1029(4) 0.2564(3) 0.0505(12) Uani 1 1 d .
C110 C 0.4731(5) -0.0315(5) 0.1680(3) 0.0681(15) Uani 1 1 d .
H11A H 0.4574 -0.0598 0.1292 0.102 Uiso 1 1 calc R
H11B H 0.5466 -0.0262 0.1603 0.102 Uiso 1 1 calc R
H11C H 0.4255 0.0371 0.1581 0.102 Uiso 1 1 calc R
C111 C 0.4729(5) -0.1166(4) 0.4813(3) 0.0612(14) Uani 1 1 d .
H11D H 0.4959 -0.0524 0.4617 0.092 Uiso 1 1 calc R
H11E H 0.5266 -0.1724 0.5181 0.092 Uiso 1 1 calc R
H11F H 0.4056 -0.1075 0.5112 0.092 Uiso 1 1 calc R
C112 C 0.3703(7) -0.3586(5) 0.3676(6) 0.108(3) Uani 1 1 d .
H11G H 0.3626 -0.3638 0.3144 0.161 Uiso 1 1 calc R
H11H H 0.3020 -0.3545 0.3966 0.161 Uiso 1 1 calc R
H11I H 0.4226 -0.4197 0.4009 0.161 Uiso 1 1 calc R
N201 N 0.4345(3) 0.3268(3) 0.1560(2) 0.0321(8) Uani 1 1 d .
N202 N 0.3297(3) 0.3302(3) 0.0641(2) 0.0377(9) Uani 1 1 d .
C201 C 0.3579(3) 0.2826(3) 0.1470(2) 0.0334(10) Uani 1 1 d .
C202 C 0.4533(4) 0.4014(3) 0.0799(3) 0.0420(11) Uani 1 1 d .
H202 H 0.5018 0.4428 0.0703 0.050 Uiso 1 1 calc R
C203 C 0.3898(4) 0.4035(4) 0.0227(3) 0.0462(11) Uani 1 1 d .
H203 H 0.3862 0.4458 -0.0341 0.055 Uiso 1 1 calc R
C204 C 0.2569(3) 0.3052(3) 0.0222(2) 0.0376(10) Uani 1 1 d .
C205 C 0.2994(4) 0.2480(4) -0.0288(3) 0.0488(12) Uani 1 1 d .
C206 C 0.2265(5) 0.2274(4) -0.0713(3) 0.0600(14) Uani 1 1 d .
H206 H 0.2534 0.1899 -0.1066 0.072 Uiso 1 1 calc R
C207 C 0.1177(5) 0.2603(4) -0.0628(3) 0.0574(14) Uani 1 1 d .
C208 C 0.0788(4) 0.3171(4) -0.0121(3) 0.0522(13) Uani 1 1 d .
H208 H 0.0044 0.3405 -0.0067 0.063 Uiso 1 1 calc R
C209 C 0.1459(4) 0.3414(3) 0.0316(3) 0.0422(11) Uani 1 1 d .
C210 C 0.1024(4) 0.4019(4) 0.0883(3) 0.0547(13) Uani 1 1 d .
H21A H 0.0249 0.4203 0.0875 0.082 Uiso 1 1 calc R
H21B H 0.1276 0.4649 0.0692 0.082 Uiso 1 1 calc R
H21C H 0.1270 0.3593 0.1447 0.082 Uiso 1 1 calc R
C211 C 0.0425(6) 0.2334(5) -0.1097(4) 0.088(2) Uani 1 1 d .
H21D H -0.0312 0.2618 -0.0970 0.133 Uiso 1 1 calc R
H21E H 0.0565 0.1583 -0.0925 0.133 Uiso 1 1 calc R
H21F H 0.0550 0.2632 -0.1692 0.133 Uiso 1 1 calc R
C212 C 0.4184(5) 0.2074(5) -0.0378(4) 0.0726(16) Uani 1 1 d .
H21G H 0.4316 0.1697 -0.0756 0.109 Uiso 1 1 calc R
H21H H 0.4484 0.1610 0.0163 0.109 Uiso 1 1 calc R
H21I H 0.4515 0.2654 -0.0598 0.109 Uiso 1 1 calc R
N301 N 0.3883(3) 0.3143(3) 0.3037(2) 0.0344(8) Uani 1 1 d .
N302 N 0.2312(3) 0.3013(3) 0.3606(2) 0.0383(9) Uani 1 1 d .
C301 C 0.3038(3) 0.2731(3) 0.3046(2) 0.0342(10) Uani 1 1 d .
C302 C 0.3686(4) 0.3631(3) 0.3619(3) 0.0411(11) Uani 1 1 d .
H302 H 0.4150 0.3953 0.3745 0.049 Uiso 1 1 calc R
C303 C 0.2716(4) 0.3561(4) 0.3968(3) 0.0456(11) Uani 1 1 d .
H303 H 0.2378 0.3829 0.4375 0.055 Uiso 1 1 calc R
C304 C 0.1260(3) 0.2807(3) 0.3782(3) 0.0379(10) Uani 1 1 d .
C305 C 0.0363(4) 0.3594(3) 0.3398(3) 0.0427(11) Uani 1 1 d .
C306 C -0.0636(4) 0.3378(4) 0.3583(3) 0.0493(12) Uani 1 1 d .
H306 H -0.1245 0.3902 0.3333 0.059 Uiso 1 1 calc R
C307 C -0.0762(4) 0.2410(4) 0.4126(3) 0.0502(12) Uani 1 1 d .
C308 C 0.0148(4) 0.1644(4) 0.4496(3) 0.0460(11) Uani 1 1 d .
H308 H 0.0072 0.0989 0.4867 0.055 Uiso 1 1 calc R
C309 C 0.1167(3) 0.1817(4) 0.4334(3) 0.0419(11) Uani 1 1 d .
C310 C 0.2156(4) 0.0964(4) 0.4734(3) 0.0573(13) Uani 1 1 d .
H31A H 0.1944 0.0340 0.5094 0.086 Uiso 1 1 calc R
H31B H 0.2520 0.1198 0.5059 0.086 Uiso 1 1 calc R
H31C H 0.2634 0.0811 0.4302 0.086 Uiso 1 1 calc R
C311 C 0.0471(4) 0.4664(4) 0.2800(3) 0.0585(13) Uani 1 1 d .
H31D H 0.1219 0.4675 0.2745 0.088 Uiso 1 1 calc R
H31E H 0.0068 0.5193 0.3015 0.088 Uiso 1 1 calc R
H31F H 0.0195 0.4804 0.2259 0.088 Uiso 1 1 calc R
C312 C -0.1875(4) 0.2201(5) 0.4311(4) 0.0762(17) Uani 1 1 d .
H31G H -0.1813 0.1492 0.4698 0.114 Uiso 1 1 calc R
H31H H -0.2193 0.2297 0.3798 0.114 Uiso 1 1 calc R
H31I H -0.2322 0.2683 0.4556 0.114 Uiso 1 1 calc R
N401 N 0.2184(3) 0.1215(3) 0.2423(2) 0.0449(9) Uani 1 1 d .
C401 C 0.1407(3) 0.0673(3) 0.2377(3) 0.0392(10) Uani 1 1 d .
C402 C 0.0277(4) 0.1422(4) 0.2227(3) 0.0484(11) Uani 1 1 d .
H40A H 0.0268 0.2013 0.1702 0.058 Uiso 1 1 calc R
H40B H 0.0083 0.1692 0.2680 0.058 Uiso 1 1 calc R
C403 C -0.0540(4) 0.0831(4) 0.2190(3) 0.0585(13) Uani 1 1 d .
H403 H -0.1263 0.1313 0.2091 0.070 Uiso 1 1 calc R
C404 C -0.0539(4) -0.0077(4) 0.3021(4) 0.0614(14) Uani 1 1 d .
H40C H -0.0736 0.0190 0.3475 0.074 Uiso 1 1 calc R
H40D H -0.1067 -0.0445 0.3006 0.074 Uiso 1 1 calc R
C405 C 0.0576(4) -0.0831(4) 0.3177(3) 0.0522(12) Uani 1 1 d .
H405 H 0.0578 -0.1419 0.3712 0.063 Uiso 1 1 calc R
C406 C 0.1390(4) -0.0240(4) 0.3207(3) 0.0460(11) Uani 1 1 d .
H40E H 0.1198 0.0027 0.3662 0.055 Uiso 1 1 calc R
H40F H 0.2104 -0.0719 0.3319 0.055 Uiso 1 1 calc R
C407 C 0.1697(4) 0.0256(4) 0.1661(3) 0.0488(11) Uani 1 1 d .
H40G H 0.2417 -0.0214 0.1747 0.059 Uiso 1 1 calc R
H40H H 0.1695 0.0837 0.1131 0.059 Uiso 1 1 calc R
C408 C 0.0879(4) -0.0337(4) 0.1630(3) 0.0568(13) Uani 1 1 d .
H408 H 0.1074 -0.0609 0.1172 0.068 Uiso 1 1 calc R
C409 C 0.0880(4) -0.1248(4) 0.2461(3) 0.0575(13) Uani 1 1 d .
H40I H 0.1591 -0.1733 0.2560 0.069 Uiso 1 1 calc R
H40J H 0.0366 -0.1627 0.2439 0.069 Uiso 1 1 calc R
C410 C -0.0239(4) 0.0413(5) 0.1475(4) 0.0653(15) Uani 1 1 d .
H41A H -0.0762 0.0048 0.1445 0.078 Uiso 1 1 calc R
H41B H -0.0245 0.0995 0.0943 0.078 Uiso 1 1 calc R
C501 C 0.5774(3) 0.3563(3) 0.2314(2) 0.0384(10) Uani 1 1 d .
C502 C 0.5580(4) 0.4529(4) 0.2405(3) 0.0507(12) Uani 1 1 d .
H502 H 0.4913 0.4796 0.2613 0.061 Uiso 1 1 calc R
C503 C 0.6351(5) 0.5113(4) 0.2193(3) 0.0634(15) Uani 1 1 d .
H503 H 0.6195 0.5756 0.2266 0.076 Uiso 1 1 calc R
C504 C 0.7340(5) 0.4744(5) 0.1878(3) 0.0677(17) Uani 1 1 d .
H504 H 0.7858 0.5130 0.1738 0.081 Uiso 1 1 calc R
C505 C 0.7548(4) 0.3807(5) 0.1776(3) 0.0642(15) Uani 1 1 d .
H505 H 0.8219 0.3545 0.1570 0.077 Uiso 1 1 calc R
C506 C 0.6776(4) 0.3233(4) 0.1974(3) 0.0493(12) Uani 1 1 d .
H506 H 0.6934 0.2606 0.1877 0.059 Uiso 1 1 calc R
O11 O 0.2766(5) -0.2272(4) 0.0536(4) 0.0444(15) Uani 0.50 1 d P
C11 C 0.2770(7) -0.0593(7) -0.0409(6) 0.047(2) Uani 0.50 1 d P
H11J H 0.2873 -0.0188 -0.0990 0.071 Uiso 0.50 1 calc PR
H11K H 0.3288 -0.0545 -0.0072 0.071 Uiso 0.50 1 calc PR
H11L H 0.2053 -0.0323 -0.0233 0.071 Uiso 0.50 1 calc PR
C12 C 0.2916(6) -0.1687(7) -0.0305(6) 0.044(2) Uani 0.50 1 d P
H12A H 0.2399 -0.1739 -0.0649 0.052 Uiso 0.50 1 calc PR
H12B H 0.3637 -0.1962 -0.0487 0.052 Uiso 0.50 1 calc PR
C13 C 0.2893(9) -0.3347(8) 0.0704(8) 0.069(3) Uani 0.50 1 d P
H13A H 0.3624 -0.3650 0.0558 0.083 Uiso 0.50 1 calc PR
H13B H 0.2401 -0.3423 0.0354 0.083 Uiso 0.50 1 calc PR
C14 C 0.2689(9) -0.3905(9) 0.1562(8) 0.077(4) Uani 0.50 1 d P
H14A H 0.2778 -0.4633 0.1651 0.115 Uiso 0.50 1 calc PR
H14B H 0.1963 -0.3612 0.1708 0.115 Uiso 0.50 1 calc PR
H14C H 0.3188 -0.3849 0.1910 0.115 Uiso 0.50 1 calc PR
O21 O -0.1472(5) -0.3817(5) 0.4152(4) 0.0494(17) Uani 0.50 1 d P
C21 C -0.3092(10) -0.4242(13) 0.4067(9) 0.093(5) Uani 0.50 1 d P
H21J H -0.3765 -0.3989 0.3774 0.140 Uiso 0.50 1 calc PR
H21K H -0.3232 -0.4372 0.4655 0.140 Uiso 0.50 1 calc PR
H21L H -0.2691 -0.4884 0.3997 0.140 Uiso 0.50 1 calc PR
C22 C -0.2458(12) -0.3443(11) 0.3723(8) 0.091(5) Uani 0.50 1 d P
H22A H -0.2323 -0.3303 0.3127 0.109 Uiso 0.50 1 calc PR
H22B H -0.2862 -0.2791 0.3789 0.109 Uiso 0.50 1 calc PR
C23 C -0.0731(10) -0.3184(7) 0.3903(7) 0.074(4) Uani 0.50 1 d P
H23A H -0.1056 -0.2535 0.4002 0.088 Uiso 0.50 1 calc PR
H23B H -0.0598 -0.3001 0.3303 0.088 Uiso 0.50 1 calc PR
C24 C 0.0271(10) -0.3664(7) 0.4326(6) 0.058(3) Uani 0.50 1 d P
H24A H 0.0729 -0.3186 0.4129 0.086 Uiso 0.50 1 calc PR
H24B H 0.0613 -0.4294 0.4215 0.086 Uiso 0.50 1 calc PR
H24C H 0.0151 -0.3838 0.4920 0.086 Uiso 0.50 1 calc PR

loop_
_atom_site_aniso_label
_atom_site_aniso_U_11
_atom_site_aniso_U_22
_atom_site_aniso_U_33
_atom_site_aniso_U_23
_atom_site_aniso_U_13
_atom_site_aniso_U_12
Fe1 0.0306(4) 0.0329(4) 0.0345(4) -0.0127(3) 0.0003(3) -0.0118(3)
B1 0.034(3) 0.036(3) 0.035(3) -0.013(2) -0.003(2) -0.011(2)
N101 0.0312(19) 0.0345(19) 0.0368(19) -0.0125(15) -0.0028(15) -0.0092(16)
N102 0.034(2) 0.033(2) 0.052(2) -0.0128(17) -0.0028(16) -0.0078(16)
C101 0.038(2) 0.033(2) 0.037(2) -0.0134(18) 0.0012(18) -0.011(2)
C102 0.033(2) 0.042(3) 0.050(3) -0.013(2) -0.005(2) -0.011(2)
C103 0.034(3) 0.042(3) 0.058(3) -0.013(2) -0.008(2) -0.003(2)
C104 0.035(2) 0.032(2) 0.058(3) -0.020(2) 0.004(2) -0.0062(19)
C105 0.037(2) 0.035(2) 0.065(3) -0.016(2) 0.002(2) -0.003(2)
C106 0.051(3) 0.034(3) 0.078(4) -0.013(3) 0.012(3) -0.008(2)
C107 0.055(3) 0.039(3) 0.115(5) -0.036(3) 0.008(3) -0.015(2)
C108 0.057(3) 0.053(3) 0.092(4) -0.045(3) 0.008(3) -0.015(3)
C109 0.041(3) 0.047(3) 0.070(3) -0.032(3) 0.009(2) -0.010(2)
C110 0.074(4) 0.081(4) 0.064(3) -0.043(3) 0.022(3) -0.028(3)
C111 0.065(3) 0.053(3) 0.053(3) -0.009(2) -0.005(3) -0.010(3)
C112 0.114(6) 0.059(4) 0.162(8) -0.041(4) 0.010(5) -0.046(4)
N201 0.0323(18) 0.0357(19) 0.0312(18) -0.0121(15) 0.0009(14) -0.0136(15)
N202 0.042(2) 0.042(2) 0.0319(19) -0.0116(16) -0.0029(16) -0.0167(17)
C201 0.031(2) 0.035(2) 0.036(2) -0.0165(19) -0.0001(18) -0.0084(18)
C202 0.047(3) 0.043(3) 0.038(2) -0.007(2) 0.000(2) -0.025(2)
C203 0.056(3) 0.050(3) 0.033(2) -0.005(2) -0.002(2) -0.027(2)
C204 0.045(3) 0.036(2) 0.034(2) -0.0094(19) -0.0076(19) -0.015(2)
C205 0.058(3) 0.053(3) 0.041(3) -0.020(2) -0.004(2) -0.016(2)
C206 0.084(4) 0.060(3) 0.047(3) -0.026(3) -0.007(3) -0.023(3)
C207 0.073(4) 0.052(3) 0.054(3) -0.015(3) -0.025(3) -0.022(3)
C208 0.047(3) 0.047(3) 0.060(3) -0.012(2) -0.020(2) -0.011(2)
C209 0.046(3) 0.033(2) 0.045(3) -0.009(2) -0.010(2) -0.011(2)
C210 0.049(3) 0.049(3) 0.066(3) -0.025(3) -0.007(2) -0.004(2)
C211 0.107(5) 0.087(4) 0.091(5) -0.032(4) -0.044(4) -0.039(4)
C212 0.064(4) 0.092(4) 0.076(4) -0.052(3) 0.012(3) -0.016(3)
N301 0.037(2) 0.0360(19) 0.0335(18) -0.0146(15) -0.0009(15) -0.0121(16)
N302 0.038(2) 0.043(2) 0.0376(19) -0.0184(17) 0.0056(16) -0.0131(16)
C301 0.032(2) 0.036(2) 0.032(2) -0.0092(18) -0.0019(18) -0.0082(18)
C302 0.048(3) 0.042(2) 0.041(2) -0.020(2) -0.004(2) -0.015(2)
C303 0.053(3) 0.052(3) 0.041(2) -0.027(2) 0.003(2) -0.014(2)
C304 0.037(2) 0.047(3) 0.034(2) -0.020(2) 0.0048(18) -0.011(2)
C305 0.045(3) 0.044(3) 0.039(2) -0.020(2) 0.003(2) -0.006(2)
C306 0.036(3) 0.058(3) 0.048(3) -0.022(2) -0.001(2) 0.001(2)
C307 0.040(3) 0.071(3) 0.045(3) -0.027(3) 0.007(2) -0.017(2)
C308 0.044(3) 0.053(3) 0.040(2) -0.015(2) 0.007(2) -0.017(2)
C309 0.041(3) 0.050(3) 0.031(2) -0.013(2) 0.0013(19) -0.011(2)
C310 0.050(3) 0.058(3) 0.051(3) -0.007(2) -0.006(2) -0.011(2)
C311 0.064(3) 0.048(3) 0.055(3) -0.014(2) 0.000(2) -0.006(2)
C312 0.046(3) 0.099(5) 0.086(4) -0.034(4) 0.010(3) -0.025(3)
N401 0.041(2) 0.047(2) 0.051(2) -0.0187(18) 0.0011(17) -0.0169(18)
C401 0.037(2) 0.043(2) 0.046(3) -0.018(2) 0.0000(19) -0.019(2)
C402 0.043(3) 0.047(3) 0.054(3) -0.017(2) 0.000(2) -0.013(2)
C403 0.036(3) 0.064(3) 0.077(4) -0.023(3) -0.003(2) -0.016(2)
C404 0.050(3) 0.072(3) 0.075(4) -0.032(3) 0.016(3) -0.035(3)
C405 0.059(3) 0.051(3) 0.051(3) -0.014(2) 0.002(2) -0.028(2)
C406 0.047(3) 0.049(3) 0.047(3) -0.019(2) 0.001(2) -0.018(2)
C407 0.048(3) 0.055(3) 0.050(3) -0.023(2) 0.006(2) -0.021(2)
C408 0.064(3) 0.071(3) 0.056(3) -0.033(3) 0.005(2) -0.037(3)
C409 0.060(3) 0.056(3) 0.071(3) -0.030(3) 0.004(3) -0.030(3)
C410 0.063(3) 0.082(4) 0.065(3) -0.026(3) -0.010(3) -0.037(3)
C501 0.042(3) 0.041(2) 0.034(2) -0.0100(19) -0.0070(19) -0.016(2)
C502 0.064(3) 0.049(3) 0.046(3) -0.016(2) -0.001(2) -0.027(2)
C503 0.093(5) 0.059(3) 0.053(3) -0.016(3) -0.009(3) -0.045(3)
C504 0.070(4) 0.073(4) 0.059(3) 0.005(3) -0.023(3) -0.048(3)
C505 0.041(3) 0.067(4) 0.069(3) 0.001(3) -0.006(2) -0.024(3)
C506 0.038(3) 0.049(3) 0.056(3) -0.011(2) -0.001(2) -0.016(2)
O11 0.052(4) 0.028(3) 0.044(4) -0.014(3) 0.001(3) 0.005(3)
C11 0.028(5) 0.053(6) 0.059(6) -0.019(5) 0.005(4) -0.013(4)
C12 0.013(4) 0.058(6) 0.068(6) -0.035(5) -0.006(4) 0.000(4)
C13 0.048(6) 0.049(6) 0.106(9) -0.035(6) 0.019(6) -0.005(5)
C14 0.049(6) 0.049(6) 0.091(9) 0.011(6) -0.004(6) 0.003(5)
O21 0.071(4) 0.036(3) 0.035(3) -0.017(3) -0.016(3) 0.007(3)
C21 0.056(7) 0.143(13) 0.104(10) -0.093(11) -0.022(7) 0.016(8)
C22 0.090(10) 0.082(9) 0.054(7) -0.011(6) 0.026(7) 0.020(8)
C23 0.097(9) 0.021(5) 0.069(7) 0.007(5) 0.053(7) -0.015(5)
C24 0.115(10) 0.035(5) 0.044(5) -0.019(4) 0.011(6) -0.050(6)

loop_
_atom_type_symbol
_atom_type_description
_atom_type_scat_dispersion_real
_atom_type_scat_dispersion_imag
_atom_type_scat_source
C C 0.0033 0.0016 'International Tables Vol C Tables 4.2.6.8 and 6.1.1.4'
N N 0.0061 0.0033 'International Tables Vol C Tables 4.2.6.8 and 6.1.1.4'
Fe Fe 0.3463 0.8444 'International Tables Vol C Tables 4.2.6.8 and 6.1.1.4'
B B 0.0013 0.0007 'International Tables Vol C Tables 4.2.6.8 and 6.1.1.4'
H H 0.0000 0.0000 'International Tables Vol C Tables 4.2.6.8 and 6.1.1.4'
O O 0.0106 0.0060 'International Tables Vol C Tables 4.2.6.8 and 6.1.1.4'

loop_
_geom_angle_atom_site_label_1
_geom_angle_atom_site_label_2
_geom_angle_atom_site_label_3
_geom_angle
N401 Fe1 C201 125.45(18)
N401 Fe1 C101 125.33(18)
C201 Fe1 C101 89.57(17)
N401 Fe1 C301 127.49(18)
C201 Fe1 C301 88.24(16)
C101 Fe1 C301 88.69(17)
N101 B1 N201 105.3(3)
N101 B1 N301 104.1(3)
N201 B1 N301 104.9(3)
N101 B1 C501 115.7(3)
N201 B1 C501 108.0(3)
N301 B1 C501 117.7(3)
C101 N101 C102 109.6(3)
C101 N101 B1 118.7(3)
C102 N101 B1 131.6(3)
C101 N102 C103 109.3(3)
C101 N102 C104 126.5(3)
C103 N102 C104 124.2(4)
N101 C101 N102 105.6(3)
N101 C101 Fe1 121.2(3)
N102 C101 Fe1 133.3(3)
C103 C102 N101 108.0(4)
C103 C102 H102 126.0
N101 C102 H102 126.0
C102 C103 N102 107.5(4)
C102 C103 H103 126.3
N102 C103 H103 126.3
C109 C104 C105 121.9(4)
C109 C104 N102 118.8(4)
C105 C104 N102 119.2(4)
C106 C105 C104 117.6(5)
C106 C105 C111 120.6(5)
C104 C105 C111 121.8(4)
C107 C106 C105 122.2(5)
C107 C106 H106 118.9
C105 C106 H106 118.9
C108 C107 C106 119.0(5)
C108 C107 C112 119.7(6)
C106 C107 C112 121.3(6)
C107 C108 C109 121.4(5)
C107 C108 H108 119.3
C109 C108 H108 119.3
C104 C109 C108 117.9(5)
C104 C109 C110 121.1(4)
C108 C109 C110 121.0(5)
C109 C110 H11A 109.5
C109 C110 H11B 109.5
H11A C110 H11B 109.5
C109 C110 H11C 109.5
H11A C110 H11C 109.5
H11B C110 H11C 109.5
C105 C111 H11D 109.5
C105 C111 H11E 109.5
H11D C111 H11E 109.5
C105 C111 H11F 109.5
H11D C111 H11F 109.5
H11E C111 H11F 109.5
C107 C112 H11G 109.5
C107 C112 H11H 109.5
H11G C112 H11H 109.5
C107 C112 H11I 109.5
H11G C112 H11I 109.5
H11H C112 H11I 109.5
C201 N201 C202 110.0(3)
C201 N201 B1 121.0(3)
C202 N201 B1 129.1(3)
C201 N202 C203 109.7(3)
C201 N202 C204 126.8(3)
C203 N202 C204 123.4(3)
N201 C201 N202 105.5(3)
N201 C201 Fe1 119.6(3)
N202 C201 Fe1 134.8(3)
C203 C202 N201 107.9(4)
C203 C202 H202 126.0
N201 C202 H202 126.0
C202 C203 N202 106.9(4)
C202 C203 H203 126.5
N202 C203 H203 126.5
C205 C204 C209 121.9(4)
C205 C204 N202 118.5(4)
C209 C204 N202 119.6(4)
C204 C205 C206 117.5(5)
C204 C205 C212 122.1(4)
C206 C205 C212 120.5(5)
C207 C206 C205 122.2(5)
C207 C206 H206 118.9
C205 C206 H206 118.9
C206 C207 C208 118.5(4)
C206 C207 C211 119.6(5)
C208 C207 C211 121.8(6)
C207 C208 C209 122.6(5)
C207 C208 H208 118.7
C209 C208 H208 118.7
C208 C209 C204 117.2(4)
C208 C209 C210 122.2(4)
C204 C209 C210 120.5(4)
C209 C210 H21A 109.5
C209 C210 H21B 109.5
H21A C210 H21B 109.5
C209 C210 H21C 109.5
H21A C210 H21C 109.5
H21B C210 H21C 109.5
C207 C211 H21D 109.5
C207 C211 H21E 109.5
H21D C211 H21E 109.5
C207 C211 H21F 109.5
H21D C211 H21F 109.5
H21E C211 H21F 109.5
C205 C212 H21G 109.5
C205 C212 H21H 109.5
H21G C212 H21H 109.5
C205 C212 H21I 109.5
H21G C212 H21I 109.5
H21H C212 H21I 109.5
C301 N301 C302 109.1(3)
C301 N301 B1 117.3(3)
C302 N301 B1 133.5(3)
C301 N302 C303 110.1(4)
C301 N302 C304 125.4(3)
C303 N302 C304 124.4(4)
N302 C301 N301 105.7(3)
N302 C301 Fe1 132.2(3)
N301 C301 Fe1 121.8(3)
C303 C302 N301 108.4(4)
C303 C302 H302 125.8
N301 C302 H302 125.8
C302 C303 N302 106.6(4)
C302 C303 H303 126.7
N302 C303 H303 126.7
C305 C304 C309 121.5(4)
C305 C304 N302 119.4(4)
C309 C304 N302 119.2(4)
C306 C305 C304 118.1(4)
C306 C305 C311 120.7(4)
C304 C305 C311 121.1(4)
C307 C306 C305 122.1(4)
C307 C306 H306 118.9
C305 C306 H306 118.9
C306 C307 C308 118.3(4)
C306 C307 C312 120.6(5)
C308 C307 C312 121.2(5)
C309 C308 C307 122.1(4)
C309 C308 H308 119.0
C307 C308 H308 119.0
C308 C309 C304 118.0(4)
C308 C309 C310 121.4(4)
C304 C309 C310 120.6(4)
C309 C310 H31A 109.5
C309 C310 H31B 109.5
H31A C310 H31B 109.5
C309 C310 H31C 109.5
H31A C310 H31C 109.5
H31B C310 H31C 109.5
C305 C311 H31D 109.5
C305 C311 H31E 109.5
H31D C311 H31E 109.5
C305 C311 H31F 109.5
H31D C311 H31F 109.5
H31E C311 H31F 109.5
C307 C312 H31G 109.5
C307 C312 H31H 109.5
H31G C312 H31H 109.5
C307 C312 H31I 109.5
H31G C312 H31I 109.5
H31H C312 H31I 109.5
C401 N401 Fe1 177.0(3)
N401 C401 C407 110.4(4)
N401 C401 C406 109.4(3)
C407 C401 C406 109.6(4)
N401 C401 C402 110.1(4)
C407 C401 C402 109.1(4)
C406 C401 C402 108.2(4)
C401 C402 C403 109.4(4)
C401 C402 H40A 109.8
C403 C402 H40A 109.8
C401 C402 H40B 109.8
C403 C402 H40B 109.8
H40A C402 H40B 108.2
C404 C403 C410 109.8(5)
C404 C403 C402 109.4(4)
C410 C403 C402 109.7(4)
C404 C403 H403 109.3
C410 C403 H403 109.3
C402 C403 H403 109.3
C405 C404 C403 109.6(4)
C405 C404 H40C 109.7
C403 C404 H40C 109.7
C405 C404 H40D 109.7
C403 C404 H40D 109.7
H40C C404 H40D 108.2
C404 C405 C409 109.5(4)
C404 C405 C406 108.9(4)
C409 C405 C406 109.3(4)
C404 C405 H405 109.7
C409 C405 H405 109.7
C406 C405 H405 109.7
C401 C406 C405 110.6(4)
C401 C406 H40E 109.5
C405 C406 H40E 109.5
C401 C406 H40F 109.5
C405 C406 H40F 109.5
H40E C406 H40F 108.1
C401 C407 C408 109.9(4)
C401 C407 H40G 109.7
C408 C407 H40G 109.7
C401 C407 H40H 109.7
C408 C407 H40H 109.7
H40G C407 H40H 108.2
C410 C408 C409 109.5(4)
C410 C408 C407 109.1(4)
C409 C408 C407 109.7(4)
C410 C408 H408 109.5
C409 C408 H408 109.5
C407 C408 H408 109.5
C408 C409 C405 109.8(4)
C408 C409 H40I 109.7
C405 C409 H40I 109.7
C408 C409 H40J 109.7
C405 C409 H40J 109.7
H40I C409 H40J 108.2
C408 C410 C403 109.3(4)
C408 C410 H41A 109.8
C403 C410 H41A 109.8
C408 C410 H41B 109.8
C403 C410 H41B 109.8
H41A C410 H41B 108.3
C502 C501 C506 115.5(4)
C502 C501 B1 123.6(4)
C506 C501 B1 120.1(4)
C501 C502 C503 122.2(5)
C501 C502 H502 118.9
C503 C502 H502 118.9
C504 C503 C502 120.3(5)
C504 C503 H503 119.9
C502 C503 H503 119.9
C505 C504 C503 118.8(5)
C505 C504 H504 120.6
C503 C504 H504 120.6
C504 C505 C506 121.0(5)
C504 C505 H505 119.5
C506 C505 H505 119.5
C505 C506 C501 122.2(5)
C505 C506 H506 118.9
C501 C506 H506 118.9
C12 O11 C13 113.9(8)
C12 C11 H11J 109.5
C12 C11 H11K 109.5
H11J C11 H11K 109.5
C12 C11 H11L 109.5
H11J C11 H11L 109.5
H11K C11 H11L 109.5
O11 C12 C11 109.4(7)
O11 C12 H12A 109.8
C11 C12 H12A 109.8
O11 C12 H12B 109.8
C11 C12 H12B 109.8
H12A C12 H12B 108.2
O11 C13 C14 112.0(10)
O11 C13 H13A 109.2
C14 C13 H13A 109.2
O11 C13 H13B 109.2
C14 C13 H13B 109.2
H13A C13 H13B 107.9
C13 C14 H14A 109.5
C13 C14 H14B 109.5
H14A C14 H14B 109.5
C13 C14 H14C 109.5
H14A C14 H14C 109.5
H14B C14 H14C 109.5
C22 O21 C23 118.5(9)
C22 C21 H21J 109.5
C22 C21 H21K 109.5
H21J C21 H21K 109.5
C22 C21 H21L 109.5
H21J C21 H21L 109.5
H21K C21 H21L 109.5
O21 C22 C21 109.4(10)
O21 C22 H22A 109.8
C21 C22 H22A 109.8
O21 C22 H22B 109.8
C21 C22 H22B 109.8
H22A C22 H22B 108.3
O21 C23 C24 114.2(7)
O21 C23 H23A 108.7
C24 C23 H23A 108.7
O21 C23 H23B 108.7
C24 C23 H23B 108.7
H23A C23 H23B 107.6
C23 C24 H24A 109.5
C23 C24 H24B 109.5
H24A C24 H24B 109.5
C23 C24 H24C 109.5
H24A C24 H24C 109.5
H24B C24 H24C 109.5

loop_
_geom_bond_atom_site_label_1
_geom_bond_atom_site_label_2
_geom_bond_distance
Fe1 N401 1.625(4)
Fe1 C201 1.909(4)
Fe1 C101 1.931(4)
Fe1 C301 1.940(4)
B1 N101 1.564(6)
B1 N201 1.566(6)
B1 N301 1.573(6)
B1 C501 1.604(6)
N101 C101 1.358(5)
N101 C102 1.381(5)
N102 C101 1.370(5)
N102 C103 1.386(6)
N102 C104 1.430(6)
C102 C103 1.330(6)
C102 H102 0.9300
C103 H103 0.9300
C104 C109 1.383(7)
C104 C105 1.396(7)
C105 C106 1.380(7)
C105 C111 1.505(7)
C106 C107 1.377(8)
C106 H106 0.9300
C107 C108 1.372(8)
C107 C112 1.533(8)
C108 C109 1.399(7)
C108 H108 0.9300
C109 C110 1.500(7)
C110 H11A 0.9600
C110 H11B 0.9600
C110 H11C 0.9600
C111 H11D 0.9600
C111 H11E 0.9600
C111 H11F 0.9600
C112 H11G 0.9600
C112 H11H 0.9600
C112 H11I 0.9600
N201 C201 1.353(5)
N201 C202 1.383(5)
N202 C201 1.365(5)
N202 C203 1.394(6)
N202 C204 1.430(5)
C202 C203 1.332(6)
C202 H202 0.9300
C203 H203 0.9300
C204 C205 1.381(6)
C204 C209 1.393(6)
C205 C206 1.399(7)
C205 C212 1.494(7)
C206 C207 1.359(8)
C206 H206 0.9300
C207 C208 1.366(7)
C207 C211 1.528(7)
C208 C209 1.387(6)
C208 H208 0.9300
C209 C210 1.498(7)
C210 H21A 0.9600
C210 H21B 0.9600
C210 H21C 0.9600
C211 H21D 0.9600
C211 H21E 0.9600
C211 H21F 0.9600
C212 H21G 0.9600
C212 H21H 0.9600
C212 H21I 0.9600
N301 C301 1.363(5)
N301 C302 1.380(5)
N302 C301 1.358(5)
N302 C303 1.385(6)
N302 C304 1.437(5)
C302 C303 1.337(6)
C302 H302 0.9300
C303 H303 0.9300
C304 C305 1.385(6)
C304 C309 1.395(6)
C305 C306 1.378(7)
C305 C311 1.510(7)
C306 C307 1.377(7)
C306 H306 0.9300
C307 C308 1.379(7)
C307 C312 1.516(7)
C308 C309 1.378(6)
C308 H308 0.9300
C309 C310 1.509(6)
C310 H31A 0.9600
C310 H31B 0.9600
C310 H31C 0.9600
C311 H31D 0.9600
C311 H31E 0.9600
C311 H31F 0.9600
C312 H31G 0.9600
C312 H31H 0.9600
C312 H31I 0.9600
N401 C401 1.443(5)
C401 C407 1.524(6)
C401 C406 1.524(6)
C401 C402 1.530(6)
C402 C403 1.531(7)
C402 H40A 0.9700
C402 H40B 0.9700
C403 C404 1.518(8)
C403 C410 1.525(8)
C403 H403 0.9800
C404 C405 1.517(7)
C404 H40C 0.9700
C404 H40D 0.9700
C405 C409 1.525(7)
C405 C406 1.525(6)
C405 H405 0.9800
C406 H40E 0.9700
C406 H40F 0.9700
C407 C408 1.531(6)
C407 H40G 0.9700
C407 H40H 0.9700
C408 C410 1.518(8)
C408 C409 1.521(7)
C408 H408 0.9800
C409 H40I 0.9700
C409 H40J 0.9700
C410 H41A 0.9700
C410 H41B 0.9700
C501 C502 1.387(7)
C501 C506 1.390(6)
C502 C503 1.395(7)
C502 H502 0.9300
C503 C504 1.372(9)
C503 H503 0.9300
C504 C505 1.355(8)
C504 H504 0.9300
C505 C506 1.386(7)
C505 H505 0.9300
C506 H506 0.9300
O11 C12 1.389(11)
O11 C13 1.405(12)
C11 C12 1.452(13)
C11 H11J 0.9600
C11 H11K 0.9600
C11 H11L 0.9600
C12 H12A 0.9700
C12 H12B 0.9700
C13 C14 1.420(17)
C13 H13A 0.9700
C13 H13B 0.9700
C14 H14A 0.9600
C14 H14B 0.9600
C14 H14C 0.9600
O21 C22 1.405(16)
O21 C23 1.410(13)
C21 C22 1.48(2)
C21 H21J 0.9600
C21 H21K 0.9600
C21 H21L 0.9600
C22 H22A 0.9700
C22 H22B 0.9700
C23 C24 1.416(16)
C23 H23A 0.9700
C23 H23B 0.9700
C24 H24A 0.9600
C24 H24B 0.9600
C24 H24C 0.9600
